data_3000305
loop_
_publ_author_name
'Akio Ojida'

_journal_name_full 'To be published in Communications Chemistry'
_chemical_formula_sum 'C32 H33 Cd Cl2 N5 O8'
_space_group_name_Hall '-C 2yc'
_space_group_name_H-M_alt 'C 1 2/c 1'
_cell_angle_alpha 90
_cell_angle_beta 107.1275(14)
_cell_angle_gamma 90
_cell_length_a 41.410(5)
_cell_length_b 10.6692(13)
_cell_length_c 15.0283(18)
_cell_measurement_temperature 90(2)
_cell_volume 6345.2(13)
_diffrn_ambient_temperature 90(2)
_diffrn_radiation_type MoK\a
_diffrn_radiation_wavelength 0.71075
_refine_ls_goodness_of_fit_ref 1.038
_refine_ls_R_factor_all 0.0390
_refine_ls_R_factor_gt 0.0355
_refine_ls_wR_factor_gt 0.0902
_refine_ls_wR_factor_ref 0.0932
_cod_database_code 3000305
_cod_hold_until_date 2021-11-08

loop_
_atom_site_label
_atom_site_fract_x
_atom_site_fract_y
_atom_site_fract_z
? ? ? ?
